data_2007643
loop_
_publ_author_name
'Cronin, Leroy'
'Harper, Miriam, C'
'Walton, Paul H.'
'Lindsay, Chris'

_publ_section_title
;
 <i>catena</i>-Poly[diamminecopper(II)-\m-acetato-<i>O</i>:<i>O</i>']
 Tetrafluoroborate
;
_journal_issue 9
_journal_name_full 'Acta Crystallographica Section C'
_journal_page_first 1255
_journal_page_last 1257
_journal_paper_doi 10.1107/S0108270198004594
_journal_volume 54
_journal_year 1998
_chemical_formula_iupac '[Cu(C2 H3 O2)(NH3)2] , BF4'
_chemical_formula_moiety 'C2 H9 Cu N2 O2 1+, B F4 1-'
_chemical_formula_sum 'C2 H9 B Cu F4 N2 O2'
_chemical_formula_weight 243.46
_space_group_IT_number 14
_symmetry_cell_setting monoclinic
_symmetry_space_group_name_Hall '-P 2ybc'
_symmetry_space_group_name_H-M 'P 1 21/c 1'
_cell_angle_alpha 90.00
_cell_angle_beta 98.441(19)
_cell_angle_gamma 90.00
_cell_formula_units_Z 4
_cell_length_a 8.0862(19)
_cell_length_b 12.576(4)
_cell_length_c 8.186(2)
_cell_measurement_reflns_used 20
_cell_measurement_temperature 293(2)
_cell_measurement_theta_max 8.87
_cell_measurement_theta_min 6.98
_cell_volume 823.4(4)
_computing_cell_refinement TEXSAN
_computing_data_collection 'TEXSAN (Molecular Structure Corportation, 1994)'
_computing_data_reduction TEXSAN
_computing_molecular_graphics TEXSAN
_computing_publication_material SHELXL96
_computing_structure_refinement 'SHELXL96 (Sheldrick, 1996)'
_computing_structure_solution 'SHELXS96 (Sheldrick, 1996)'
_diffrn_ambient_temperature 293(2)
_diffrn_measured_fraction_theta_full 0.949
_diffrn_measured_fraction_theta_max 0.949
_diffrn_measurement_device AFC-6S'
_diffrn_measurement_method \w--2\q
_diffrn_radiation_monochromator graphite
_diffrn_radiation_source 'fine-focus sealed tube'
_diffrn_radiation_type MoK\a
_diffrn_radiation_wavelength 0.71069
_diffrn_reflns_av_R_equivalents 0.0296
_diffrn_reflns_av_sigmaI/netI 0.0157
_diffrn_reflns_limit_h_max 9
_diffrn_reflns_limit_h_min 0
_diffrn_reflns_limit_k_max 14
_diffrn_reflns_limit_k_min 0
_diffrn_reflns_limit_l_max 9
_diffrn_reflns_limit_l_min -9
_diffrn_reflns_number 1456
_diffrn_reflns_theta_full 24.99
_diffrn_reflns_theta_max 25.10
_diffrn_reflns_theta_min 2.56
_diffrn_standards_decay_% 0
_diffrn_standards_interval_count 150
_diffrn_standards_number 3
_exptl_absorpt_coefficient_mu 2.701
_exptl_absorpt_correction_T_max 0.763
_exptl_absorpt_correction_T_min 0.400
_exptl_absorpt_correction_type '\y scans (North et al., 1968)'
_exptl_crystal_colour blue
_exptl_crystal_density_diffrn 1.976
_exptl_crystal_density_meas ?
_exptl_crystal_description plate
_exptl_crystal_F_000 484
_exptl_crystal_size_max 0.6
_exptl_crystal_size_mid 0.3
_exptl_crystal_size_min 0.1
_refine_diff_density_max 0.63
_refine_diff_density_min -0.39
_refine_ls_extinction_method none
_refine_ls_goodness_of_fit_ref 1.053
_refine_ls_hydrogen_treatment H_atoms_riding
_refine_ls_matrix_type full
_refine_ls_number_parameters 111
_refine_ls_number_reflns 1451
_refine_ls_number_restraints 0
_refine_ls_restrained_S_all 1.053
_refine_ls_R_factor_all 0.0454
_refine_ls_R_factor_gt 0.0383
_refine_ls_shift/su_max 0.001
_refine_ls_shift/su_mean 0.000
_refine_ls_structure_factor_coef Fsqd
_refine_ls_weighting_details 'w = 1/[\s^2^(Fo^2^)+(0.0635P)^2^+1.3063P] where P=(Fo^2^+2Fc^2^)/3'
_refine_ls_weighting_scheme calc
_refine_ls_wR_factor_ref 0.1055
_reflns_number_observed 1271
_reflns_number_total 1451
_reflns_observed_criterion I>2\s(I)
_cod_data_source_file mu1344.cif
_cod_data_source_block mu1344
_cod_depositor_comments
;
The following automatic conversions were performed:

'_exptl_crystal_density_meas' value 'not measured' was changed to '?'
- the value is perceived as not measured.

Automatic conversion script
Id: cif_fix_values 3008 2015-01-20 13:52:24Z robertas 

The following automatic conversions were performed:

'_refine_ls_weighting_scheme' value 'calc w =
1/[\s^2^(Fo^2^)+(0.0635P)^2^+1.3063P] where P=(Fo^2^+2Fc^2^)/3' was
changed to 'calc'. New tag '_refine_ls_weighting_details' was
created. The value of the new tag was set to 'w =
1/[\s^2^(Fo^2^)+(0.0635P)^2^+1.3063P] where P=(Fo^2^+2Fc^2^)/3'.

Automatic conversion script
Id: cif_fix_values 3143 2015-03-26 13:38:13Z robertas 

2019-11-12
Formula fixed to be consistent with given Z value
                 miguel
;
_cod_original_formula_sum 'C4 H18 B2 Cu2 F8 N4 O4'
_cod_original_formula_moiety '2(C2 H9 Cu N2 O2 1+) , 2(B F4 1-)'
_cod_original_sg_symbol_H-M 'P 21/c'
_cod_database_code 2007643

loop_
_symmetry_equiv_pos_as_xyz
'x, y, z'
'-x, y+1/2, -z+1/2'
'-x, -y, -z'
'x, -y-1/2, z-1/2'

loop_
_atom_site_label
_atom_site_fract_x
_atom_site_fract_y
_atom_site_fract_z
_atom_site_U_iso_or_equiv
_atom_site_adp_type
_atom_site_calc_flag
_atom_site_refinement_flags
_atom_site_occupancy
_atom_site_disorder_assembly
_atom_site_disorder_group
_atom_site_type_symbol
Cu1 .21624(6) .15872(3) .12981(5) .0295(2) Uani d . 1 . . Cu
F1 .2213(4) -.0116(2) .2866(4) .0668(9) Uani d . 1 . . F
F2 .4295(4) -.1007(3) .1943(5) .0871(11) Uani d . 1 . . F
F3 .1989(5) -.1847(3) .2262(5) .0895(12) Uani d . 1 . . F
F4 .3697(6) -.1345(3) .4496(4) .0936(13) Uani d . 1 . . F
O1 .2038(3) .0776(2) -.0799(3) .0345(6) Uani d . 1 . . O
O2 .2208(3) .2366(2) -.1871(3) .0335(6) Uani d . 1 . . O
N1 -.0295(4) .1456(3) .1155(5) .0422(8) Uani d . 1 . . N
H1A -.0777 .1623 .0139 .063 Uiso calc R 1 . . H
H1B -.0656 .1896 .1878 .063 Uiso calc R 1 . . H
H1C -.0557 .0791 .1384 .063 Uiso calc R 1 . . H
N2 .4631(4) .1520(3) .1621(5) .0429(9) Uani d . 1 . . N
H2A .5026 .1648 .2675 .064 Uiso calc R 1 . . H
H2B .5025 .2006 .0987 .064 Uiso calc R 1 . . H
H2C .4954 .0876 .1345 .064 Uiso calc R 1 . . H
C1 .2043(5) .1375(3) -.2033(5) .0290(8) Uani d . 1 . . C
C2 .1823(6) .0872(4) -.3718(5) .0440(10) Uani d . 1 . . C
H2D .1852 .1413 -.4541 .066 Uiso calc R 1 . . H
H2E .0768 .0509 -.3911 .066 Uiso calc R 1 . . H
H2F .2710 .0372 -.3778 .066 Uiso calc R 1 . . H
B1 .3055(6) -.1066(4) .2934(6) .0410(11) Uani d . 1 . . B

loop_
_atom_site_aniso_label
_atom_site_aniso_U_11
_atom_site_aniso_U_22
_atom_site_aniso_U_33
_atom_site_aniso_U_12
_atom_site_aniso_U_13
_atom_site_aniso_U_23
Cu1 .0377(3) .0237(3) .0264(3) -.00216(18) .00239(19) -.00151(17)
F1 .091(2) .0486(17) .0662(18) .0296(15) .0287(16) .0180(14)
F2 .066(2) .093(3) .111(3) .0168(19) .042(2) .010(2)
F3 .099(3) .073(2) .089(3) -.039(2) -.010(2) .012(2)
F4 .140(4) .080(2) .0500(19) .038(2) -.020(2) .0056(17)
O1 .0489(16) .0278(14) .0267(13) -.0042(12) .0047(11) .0013(11)
O2 .0470(15) .0255(14) .0272(13) .0023(12) .0023(11) -.0007(11)
N1 .0411(19) .0338(19) .052(2) -.0026(15) .0064(16) -.0079(16)
N2 .0401(19) .041(2) .047(2) -.0050(16) .0053(16) -.0073(16)
C1 .0299(18) .0280(19) .0282(19) -.0011(15) .0012(15) .0007(15)
C2 .063(3) .040(2) .030(2) -.005(2) .0113(19) -.0065(17)
B1 .038(2) .037(3) .047(3) .004(2) .001(2) .002(2)

loop_
_atom_type_symbol
_atom_type_description
_atom_type_scat_dispersion_real
_atom_type_scat_dispersion_imag
_atom_type_scat_source
C C 0.0033 0.0016 'International Tables Vol C Tables 4.2.6.8 and 6.1.1.4'
H H 0.0000 0.0000 'International Tables Vol C Tables 4.2.6.8 and 6.1.1.4'
Cu Cu 0.3201 1.2651 'International Tables Vol C Tables 4.2.6.8 and 6.1.1.4'
O O 0.0106 0.0060 'International Tables Vol C Tables 4.2.6.8 and 6.1.1.4'
B B 0.0013 0.0007 'International Tables Vol C Tables 4.2.6.8 and 6.1.1.4'
F F 0.0171 0.0103 'International Tables Vol C Tables 4.2.6.8 and 6.1.1.4'
N N 0.0061 0.0033 'International Tables Vol C Tables 4.2.6.8 and 6.1.1.4'

loop_
_geom_angle_atom_site_label_1
_geom_angle_atom_site_label_2
_geom_angle_atom_site_label_3
_geom_angle_site_symmetry_3
_geom_angle
_geom_angle_publ_flag
N2 Cu1 N1 . 171.63(16) y
N2 Cu1 O1 . 90.88(14) y
N1 Cu1 O1 . 89.05(14) y
N2 Cu1 O2 4_566 91.21(13) y
N1 Cu1 O2 4_566 90.39(13) y
O1 Cu1 O2 4_566 169.37(10) y
C1 O1 Cu1 . 112.3(2) y
C1 O2 Cu1 4_565 125.8(2) y
O2 C1 O1 . 121.3(3) ?
O2 C1 C2 . 120.7(3) ?
O1 C1 C2 . 118.0(3) ?
F4 B1 F3 . 109.0(4) ?
F4 B1 F1 . 112.6(4) ?
F3 B1 F1 . 109.2(4) ?
F4 B1 F2 . 111.0(4) ?
F3 B1 F2 . 105.7(5) ?
F1 B1 F2 . 109.1(4) ?

loop_
_geom_bond_atom_site_label_1
_geom_bond_atom_site_label_2
_geom_bond_site_symmetry_2
_geom_bond_distance
_geom_bond_publ_flag
Cu1 N2 . 1.977(4) y
Cu1 N1 . 1.980(4) y
Cu1 O1 . 1.987(3) y
Cu1 O2 4_566 1.991(3) y
F1 B1 . 1.372(6) ?
F2 B1 . 1.381(6) ?
F3 B1 . 1.368(6) ?
F4 B1 . 1.354(6) ?
O1 C1 . 1.260(5) ?
O2 C1 . 1.258(4) ?
O2 Cu1 4_565 1.991(3) ?
C1 C2 . 1.504(5) ?
